data_2018445
loop_
_publ_author_name
'Zhang, Liangliang'
'Liu, Fuling'
'Yuan, Shuai'
'Wang, Xiaoyang'
'Sun, Di'

_publ_section_title
;
 A one-dimensional coordination polymer based on a di-Schiff base
 supported trinuclear Cu^II^ subunit
;
_journal_coeditor_code BG3148
_journal_issue 4
_journal_name_full 'Acta Crystallographica Section C'
_journal_page_first m97
_journal_page_last m99
_journal_paper_doi 10.1107/S0108270112009936
_journal_volume 68
_journal_year 2012
_chemical_formula_iupac '[Cu3 (C14 H10 N2 O4)2 (C H4 O)2]'
_chemical_formula_moiety 'C30 H26 Cu3 N4 O10'
_chemical_formula_sum 'C30 H26 Cu3 N4 O10'
_chemical_formula_weight 793.17
_chemical_name_systematic
;
<i>catena</i>-poly[bis(\m~4~-3-{[2-(3-hydroxy-2-
oxidobenzylidene)hydrazinylidene]methyl}benzene-1,2-
diolato)dimethanoltricopper(II)]
;
_space_group_IT_number 2
_symmetry_cell_setting triclinic
_symmetry_space_group_name_Hall '-P 1'
_symmetry_space_group_name_H-M 'P -1'
_atom_sites_solution_hydrogens geom
_atom_sites_solution_primary direct
_atom_sites_solution_secondary difmap
_audit_creation_method SHELXL97
_cell_angle_alpha 112.281(3)
_cell_angle_beta 95.373(4)
_cell_angle_gamma 104.862(3)
_cell_formula_units_Z 1
_cell_length_a 7.9019(5)
_cell_length_b 10.2333(7)
_cell_length_c 10.4441(7)
_cell_measurement_reflns_used 5094
_cell_measurement_temperature 298(2)
_cell_measurement_theta_max 54.762
_cell_measurement_theta_min 4.535
_cell_volume 737.93(9)
_computing_cell_refinement 'APEX2 (Bruker, 2005)'
_computing_data_collection 'APEX2 (Bruker, 2005)'
_computing_data_reduction 'SAINT (Bruker, 2005)'
_computing_molecular_graphics 'DIAMOND (Brandenburg, 2008)'
_computing_publication_material 'publCIF (Westrip, 2010)'
_computing_structure_refinement 'SHELXL97 (Sheldrick, 2008)'
_computing_structure_solution 'SHELXS97 (Sheldrick, 2008)'
_diffrn_ambient_temperature 298(2)
_diffrn_measured_fraction_theta_full 0.981
_diffrn_measured_fraction_theta_max 0.981
_diffrn_measurement_device_type 'Bruker SMART APEXII CCD area-detector'
_diffrn_measurement_method \w
_diffrn_radiation_monochromator graphite
_diffrn_radiation_source 'fine-focus sealed tube'
_diffrn_radiation_type MoK\a
_diffrn_radiation_wavelength 0.71073
_diffrn_reflns_av_R_equivalents 0.0220
_diffrn_reflns_av_sigmaI/netI 0.0281
_diffrn_reflns_limit_h_max 10
_diffrn_reflns_limit_h_min -8
_diffrn_reflns_limit_k_max 11
_diffrn_reflns_limit_k_min -13
_diffrn_reflns_limit_l_max 13
_diffrn_reflns_limit_l_min -11
_diffrn_reflns_number 9076
_diffrn_reflns_theta_full 27.47
_diffrn_reflns_theta_max 27.47
_diffrn_reflns_theta_min 2.16
_exptl_absorpt_coefficient_mu 2.210
_exptl_absorpt_correction_T_max 0.8093
_exptl_absorpt_correction_T_min 0.7774
_exptl_absorpt_correction_type multi-scan
_exptl_absorpt_process_details '(SADABS; Bruker, 2005)'
_exptl_crystal_colour black
_exptl_crystal_density_diffrn 1.785
_exptl_crystal_density_method 'not measured'
_exptl_crystal_description block
_exptl_crystal_F_000 401
_exptl_crystal_size_max 0.12
_exptl_crystal_size_mid 0.10
_exptl_crystal_size_min 0.10
_refine_diff_density_max 0.465
_refine_diff_density_min -0.250
_refine_ls_extinction_method none
_refine_ls_goodness_of_fit_ref 1.046
_refine_ls_hydrogen_treatment mixed
_refine_ls_matrix_type full
_refine_ls_number_parameters 221
_refine_ls_number_reflns 3323
_refine_ls_number_restraints 2
_refine_ls_restrained_S_all 1.046
_refine_ls_R_factor_all 0.0452
_refine_ls_R_factor_gt 0.0322
_refine_ls_shift/su_max 0.001
_refine_ls_shift/su_mean 0.000
_refine_ls_structure_factor_coef Fsqd
_refine_ls_weighting_details 'calc w = 1/[\s^2^(Fo^2^)+(0.0539P)^2^+0.1408P] where P=(Fo^2^+2Fc^2^)/3'
_refine_ls_weighting_scheme calc
_refine_ls_wR_factor_gt 0.0852
_refine_ls_wR_factor_ref 0.0927
_reflns_number_gt 2686
_reflns_number_total 3323
_reflns_threshold_expression I>2\s(I)
_cod_data_source_file bg3148.cif
_cod_data_source_block I
_cod_original_cell_volume 737.93(8)
_cod_database_code 2018445
_cod_database_fobs_code 2018445

loop_
_symmetry_equiv_pos_as_xyz
'x, y, z'
'-x, -y, -z'

loop_
_atom_site_type_symbol
_atom_site_label
_atom_site_fract_x
_atom_site_fract_y
_atom_site_fract_z
_atom_site_U_iso_or_equiv
_atom_site_adp_type
_atom_site_calc_flag
_atom_site_refinement_flags
_atom_site_occupancy
_atom_site_symmetry_multiplicity
Cu Cu1 0.5000 0.5000 0.5000 0.03200(13) Uani d S 1 2
Cu Cu2 0.90273(4) 0.49267(3) 0.62012(3) 0.03312(12) Uani d . 1 1
C C1 0.8328(3) 0.2326(3) 0.3886(3) 0.0345(5) Uani d . 1 1
C C2 0.6733(3) 0.2699(3) 0.3796(3) 0.0321(5) Uani d . 1 1
C C3 0.5243(3) 0.1756(3) 0.2708(3) 0.0339(5) Uani d . 1 1
C C4 0.5307(4) 0.0352(3) 0.1766(3) 0.0412(6) Uani d . 1 1
H H4B 0.4306 -0.0315 0.1063 0.049 Uiso calc R 1 1
C C5 0.6825(4) -0.0021(3) 0.1886(3) 0.0469(7) Uani d . 1 1
H H5A 0.6851 -0.0947 0.1266 0.056 Uiso calc R 1 1
C C6 0.8340(4) 0.0960(3) 0.2922(3) 0.0424(6) Uani d . 1 1
H H6A 0.9377 0.0695 0.2968 0.051 Uiso calc R 1 1
C C7 0.3712(3) 0.2182(3) 0.2412(3) 0.0351(6) Uani d . 1 1
H H7A 0.2764 0.1460 0.1689 0.042 Uiso calc R 1 1
C C8 0.1539(3) 0.3233(3) 0.1124(3) 0.0368(6) Uani d . 1 1
H H8A 0.2303 0.2829 0.0589 0.044 Uiso calc R 1 1
C C9 -0.0040(3) 0.3272(3) 0.0382(3) 0.0374(6) Uani d . 1 1
C C10 -0.1293(3) 0.3860(3) 0.1080(3) 0.0365(6) Uani d . 1 1
C C11 -0.2855(3) 0.3828(3) 0.0252(3) 0.0428(6) Uani d . 1 1
C C12 -0.3109(4) 0.3246(3) -0.1196(3) 0.0498(7) Uani d . 1 1
H H12A -0.4128 0.3236 -0.1728 0.060 Uiso calc R 1 1
C C13 -0.1858(4) 0.2667(3) -0.1886(3) 0.0533(8) Uani d . 1 1
H H13A -0.2045 0.2281 -0.2869 0.064 Uiso calc R 1 1
C C14 -0.0365(4) 0.2669(3) -0.1118(3) 0.0464(7) Uani d . 1 1
H H14A 0.0453 0.2270 -0.1584 0.056 Uiso calc R 1 1
C C15 0.2933(5) 0.1908(4) 0.5662(4) 0.0689(10) Uani d . 1 1
H H15C 0.2137 0.1290 0.4756 0.083 Uiso calc R 1 1
H H15B 0.2452 0.1642 0.6373 0.083 Uiso calc R 1 1
H H15A 0.4085 0.1766 0.5632 0.083 Uiso calc R 1 1
N N1 0.3524(3) 0.3479(2) 0.3057(2) 0.0318(5) Uani d . 1 1
N N2 0.1996(3) 0.3718(2) 0.2492(2) 0.0336(5) Uani d . 1 1
O O1 0.9742(2) 0.33502(19) 0.48878(19) 0.0365(4) Uani d . 1 1
O O2 0.6773(2) 0.40128(19) 0.48112(18) 0.0350(4) Uani d . 1 1
O O3 -0.1134(2) 0.4491(2) 0.24474(19) 0.0400(4) Uani d . 1 1
O O4 -0.4057(3) 0.4399(3) 0.0925(2) 0.0618(6) Uani d D 1 1
H H4A -0.355(4) 0.487(4) 0.181(2) 0.074 Uiso d D 1 1
O O5 0.3112(3) 0.3406(3) 0.5992(2) 0.0536(5) Uani d D 1 1
H H5B 0.214(3) 0.343(4) 0.575(4) 0.064 Uiso d D 1 1

loop_
_atom_site_aniso_label
_atom_site_aniso_U_11
_atom_site_aniso_U_22
_atom_site_aniso_U_33
_atom_site_aniso_U_12
_atom_site_aniso_U_13
_atom_site_aniso_U_23
Cu1 0.0252(2) 0.0350(2) 0.0318(2) 0.01314(18) 0.00417(17) 0.00799(18)
Cu2 0.02530(17) 0.0407(2) 0.03297(19) 0.01405(14) 0.00632(13) 0.01266(14)
C1 0.0331(13) 0.0376(14) 0.0363(14) 0.0136(11) 0.0107(11) 0.0169(11)
C2 0.0310(13) 0.0326(13) 0.0346(13) 0.0129(10) 0.0112(10) 0.0133(11)
C3 0.0325(13) 0.0321(13) 0.0343(13) 0.0101(11) 0.0073(10) 0.0111(11)
C4 0.0420(15) 0.0340(14) 0.0407(15) 0.0122(12) 0.0037(12) 0.0094(12)
C5 0.0566(18) 0.0357(14) 0.0461(16) 0.0232(13) 0.0102(14) 0.0094(12)
C6 0.0412(15) 0.0435(15) 0.0463(16) 0.0239(13) 0.0102(12) 0.0157(13)
C7 0.0293(13) 0.0373(14) 0.0349(13) 0.0096(11) 0.0054(10) 0.0121(11)
C8 0.0337(13) 0.0383(14) 0.0342(14) 0.0113(11) 0.0083(11) 0.0105(11)
C9 0.0342(14) 0.0386(14) 0.0351(14) 0.0080(11) 0.0021(11) 0.0144(11)
C10 0.0308(13) 0.0362(14) 0.0401(15) 0.0037(11) 0.0014(11) 0.0194(12)
C11 0.0333(14) 0.0424(15) 0.0504(17) 0.0067(12) -0.0024(12) 0.0231(13)
C12 0.0418(16) 0.0508(17) 0.0474(17) 0.0036(14) -0.0092(13) 0.0221(14)
C13 0.062(2) 0.0501(18) 0.0359(15) 0.0074(15) -0.0029(14) 0.0146(13)
C14 0.0473(17) 0.0468(16) 0.0377(15) 0.0116(13) 0.0044(13) 0.0131(13)
C15 0.069(2) 0.075(2) 0.076(2) 0.027(2) 0.0076(19) 0.044(2)
N1 0.0242(10) 0.0387(12) 0.0311(11) 0.0113(9) 0.0057(8) 0.0123(9)
N2 0.0259(10) 0.0390(12) 0.0339(11) 0.0119(9) 0.0050(9) 0.0125(9)
O1 0.0278(9) 0.0396(10) 0.0384(10) 0.0146(8) 0.0049(7) 0.0104(8)
O2 0.0258(9) 0.0362(9) 0.0368(10) 0.0135(7) 0.0035(7) 0.0071(8)
O3 0.0299(9) 0.0553(12) 0.0387(10) 0.0189(9) 0.0065(8) 0.0206(9)
O4 0.0429(12) 0.0934(18) 0.0588(13) 0.0326(12) 0.0059(11) 0.0360(13)
O5 0.0373(11) 0.0642(14) 0.0684(14) 0.0226(11) 0.0104(10) 0.0334(12)

loop_
_atom_type_symbol
_atom_type_description
_atom_type_scat_dispersion_real
_atom_type_scat_dispersion_imag
_atom_type_scat_source
C C 0.0033 0.0016 'International Tables Vol C Tables 4.2.6.8 and 6.1.1.4'
H H 0.0000 0.0000 'International Tables Vol C Tables 4.2.6.8 and 6.1.1.4'
N N 0.0061 0.0033 'International Tables Vol C Tables 4.2.6.8 and 6.1.1.4'
O O 0.0106 0.0060 'International Tables Vol C Tables 4.2.6.8 and 6.1.1.4'
Cu Cu 0.3201 1.2651 'International Tables Vol C Tables 4.2.6.8 and 6.1.1.4'

loop_
_geom_angle_atom_site_label_1
_geom_angle_atom_site_label_2
_geom_angle_atom_site_label_3
_geom_angle_site_symmetry_1
_geom_angle_site_symmetry_3
_geom_angle
_geom_angle_publ_flag
O2 Cu1 O2 2_666 . 180.0000(10) ?
O2 Cu1 N1 2_666 . 89.20(7) y
O2 Cu1 N1 . . 90.80(7) y
O2 Cu1 N1 2_666 2_666 90.80(7) ?
O2 Cu1 N1 . 2_666 89.20(7) ?
N1 Cu1 N1 . 2_666 180.0 ?
O2 Cu1 O5 2_666 . 85.99(7) y
O2 Cu1 O5 . . 94.01(7) y
N1 Cu1 O5 . . 86.87(8) y
N1 Cu1 O5 2_666 . 93.13(8) y
O3 Cu2 O1 2_666 . 90.67(8) y
O3 Cu2 O2 2_666 . 170.80(8) y
O1 Cu2 O2 . . 84.41(7) y
O3 Cu2 N2 2_666 2_666 93.42(8) y
O1 Cu2 N2 . 2_666 171.60(8) y
O2 Cu2 N2 . 2_666 90.51(7) y
O3 Cu2 O1 2_666 2_766 95.81(7) y
O1 Cu2 O1 . 2_766 92.16(7) y
O2 Cu2 O1 . 2_766 92.15(7) y
N2 Cu2 O1 2_666 2_766 94.71(7) y
O1 C1 C6 . . 124.6(2) ?
O1 C1 C2 . . 117.0(2) ?
C6 C1 C2 . . 118.4(2) ?
O2 C2 C3 . . 123.5(2) ?
O2 C2 C1 . . 115.6(2) ?
C3 C2 C1 . . 120.8(2) ?
C2 C3 C4 . . 118.5(2) ?
C2 C3 C7 . . 123.3(2) ?
C4 C3 C7 . . 117.9(2) ?
C5 C4 C3 . . 120.2(2) ?
C5 C4 H4B . . 119.9 ?
C3 C4 H4B . . 119.9 ?
C4 C5 C6 . . 120.9(3) ?
C4 C5 H5A . . 119.5 ?
C6 C5 H5A . . 119.5 ?
C1 C6 C5 . . 121.0(3) ?
C1 C6 H6A . . 119.5 ?
C5 C6 H6A . . 119.5 ?
N1 C7 C3 . . 126.2(2) ?
N1 C7 H7A . . 116.9 ?
C3 C7 H7A . . 116.9 ?
N2 C8 C9 . . 125.2(2) ?
N2 C8 H8A . . 117.4 ?
C9 C8 H8A . . 117.4 ?
C10 C9 C14 . . 119.2(2) ?
C10 C9 C8 . . 122.5(2) ?
C14 C9 C8 . . 118.3(2) ?
O3 C10 C9 . . 125.6(2) ?
O3 C10 C11 . . 115.6(2) ?
C9 C10 C11 . . 118.8(2) ?
O4 C11 C12 . . 121.2(3) ?
O4 C11 C10 . . 118.7(3) ?
C12 C11 C10 . . 120.1(3) ?
C11 C12 C13 . . 121.0(3) ?
C11 C12 H12A . . 119.5 ?
C13 C12 H12A . . 119.5 ?
C14 C13 C12 . . 119.9(3) ?
C14 C13 H13A . . 120.0 ?
C12 C13 H13A . . 120.0 ?
C13 C14 C9 . . 121.0(3) ?
C13 C14 H14A . . 119.5 ?
C9 C14 H14A . . 119.5 ?
O5 C15 H15C . . 109.5 ?
O5 C15 H15B . . 109.5 ?
H15C C15 H15B . . 109.5 ?
O5 C15 H15A . . 109.5 ?
H15C C15 H15A . . 109.5 ?
H15B C15 H15A . . 109.5 ?
C7 N1 N2 . . 117.0(2) ?
C7 N1 Cu1 . . 123.56(17) ?
N2 N1 Cu1 . . 118.36(15) ?
C8 N2 N1 . . 118.2(2) ?
C8 N2 Cu2 . 2_666 122.88(18) ?
N1 N2 Cu2 . 2_666 117.85(15) ?
C1 O1 Cu2 . . 110.64(15) ?
C2 O2 Cu1 . . 129.16(15) ?
C2 O2 Cu2 . . 110.84(15) ?
Cu1 O2 Cu2 . . 120.00(8) ?
C10 O3 Cu2 . 2_666 125.08(16) ?
C11 O4 H4A . . 106(3) ?
C15 O5 Cu1 . . 125.9(2) ?
C15 O5 H5B . . 107(3) ?
Cu1 O5 H5B . . 101(2) ?

loop_
_geom_bond_atom_site_label_1
_geom_bond_atom_site_label_2
_geom_bond_site_symmetry_2
_geom_bond_distance
_geom_bond_publ_flag
Cu1 O2 2_666 1.9103(16) ?
Cu1 O2 . 1.9103(16) y
Cu1 N1 . 2.033(2) y
Cu1 N1 2_666 2.033(2) ?
Cu1 O5 . 2.507(2) y
Cu1 Cu2 . 3.3396(3) ?
Cu2 O3 2_666 1.8795(17) y
Cu2 O1 . 1.9332(17) y
Cu2 O2 . 1.9459(16) y
Cu2 N2 2_666 1.946(2) y
Cu2 O1 2_766 2.4894(18) y
C1 O1 . 1.338(3) ?
C1 C6 . 1.381(4) ?
C1 C2 . 1.413(3) ?
C2 O2 . 1.350(3) ?
C2 C3 . 1.394(3) ?
C3 C4 . 1.417(3) ?
C3 C7 . 1.433(3) ?
C4 C5 . 1.358(4) ?
C4 H4B . 0.9300 ?
C5 C6 . 1.389(4) ?
C5 H5A . 0.9300 ?
C6 H6A . 0.9300 ?
C7 N1 . 1.296(3) ?
C7 H7A . 0.9300 ?
C8 N2 . 1.300(3) ?
C8 C9 . 1.423(4) ?
C8 H8A . 0.9300 ?
C9 C10 . 1.408(4) ?
C9 C14 . 1.419(4) ?
C10 O3 . 1.303(3) ?
C10 C11 . 1.425(3) ?
C11 O4 . 1.355(4) ?
C11 C12 . 1.371(4) ?
C12 C13 . 1.400(4) ?
C12 H12A . 0.9300 ?
C13 C14 . 1.362(4) ?
C13 H13A . 0.9300 ?
C14 H14A . 0.9300 ?
C15 O5 . 1.403(4) ?
C15 H15C . 0.9600 ?
C15 H15B . 0.9600 ?
C15 H15A . 0.9600 ?
N1 N2 . 1.411(3) ?
N2 Cu2 2_666 1.946(2) ?
O3 Cu2 2_666 1.8795(17) ?
O4 H4A . 0.859(18) ?
O5 H5B . 0.799(17) ?

loop_
_geom_hbond_atom_site_label_D
_geom_hbond_atom_site_label_H
_geom_hbond_atom_site_label_A
_geom_hbond_site_symmetry_A
_geom_hbond_distance_DH
_geom_hbond_distance_HA
_geom_hbond_distance_DA
_geom_hbond_angle_DHA
O4 H4A O3 . 0.859(18) 2.14(3) 2.638(3) 117(3)
O4 H4A O5 2_566 0.859(18) 2.23(2) 3.029(3) 154(3)
O5 H5B O1 1_455 0.799(17) 1.985(18) 2.779(3) 173(4)

loop_
_geom_torsion_atom_site_label_1
_geom_torsion_atom_site_label_2
_geom_torsion_atom_site_label_3
_geom_torsion_atom_site_label_4
_geom_torsion
C7 N1 N2 C8 -42.6(3)
